data_2013162
loop_
_publ_author_name
'Alc\'antara-Flores, Jos\'e Luis'
'Bern\`es, Sylvain'
'Reyes-Ortega, Yasmi'
'Zamorano-Ulloa, Rafael'

_publ_section_title
;
 The triclinic polymorph of
 dibromo[(--)-sparteine-\k^2^<i>N</i>,<i>N</i>']zinc(II)
;
_journal_issue 3
_journal_name_full 'Acta Crystallographica Section C'
_journal_page_first m79
_journal_page_last m81
_journal_paper_doi 10.1107/S0108270103001483
_journal_volume 59
_journal_year 2003
_chemical_formula_iupac '[Zn Br2 (C15 H26 N2)]'
_chemical_formula_moiety 'C15 H26 Br2 N2 Zn'
_chemical_formula_sum 'C15 H26 Br2 N2 Zn'
_chemical_formula_weight 459.57
_chemical_melting_point 566
_chemical_name_common dibromo[(-)-sparteine-\k^2^N,N']zinc(II)
_chemical_name_systematic
; dibromo[(6R,7S,8S,14S)-1,3,4,7,7a,8,9,10,11,13,14,14a-dodecahydro-7,14-
methano-2H,6H-dipyrido[1,2-a;1',2'-e][1,5]diazocine-\k^2^N,N']zinc(II)
;
_space_group_IT_number 1
_symmetry_cell_setting triclinic
_symmetry_space_group_name_Hall 'P 1'
_symmetry_space_group_name_H-M 'P 1'
_atom_sites_solution_hydrogens geom
_atom_sites_solution_primary direct
_atom_sites_solution_secondary difmap
_audit_creation_method SHELXL-97
_cell_angle_alpha 97.429(6)
_cell_angle_beta 112.808(5)
_cell_angle_gamma 110.666(6)
_cell_formula_units_Z 1
_cell_length_a 7.4715(6)
_cell_length_b 7.7082(7)
_cell_length_c 9.1435(6)
_cell_measurement_reflns_used 84
_cell_measurement_temperature 296.0(10)
_cell_measurement_theta_max 12.96
_cell_measurement_theta_min 5.01
_cell_volume 432.02(7)
_computing_cell_refinement 'XSCAnS 2.21 (Siemens, 1996)'
_computing_data_collection 'XSCAnS 2.21 (Siemens, 1996)'
_computing_data_reduction 'XSCAnS 2.21 (Siemens, 1996)'
_computing_molecular_graphics ' SHELXTL-Plus (Sheldrick, 1998) and Mercury 1.1 (CCDC, 2002)'
_computing_publication_material 'SHELXL97 (Sheldrick, 1997)'
_computing_structure_refinement 'SHELXL97 (Sheldrick, 1997)'
_computing_structure_solution 'SHELXTL-Plus (Sheldrick, 1998)'
_diffrn_ambient_temperature 296.0(10)
_diffrn_measured_fraction_theta_full 0.981
_diffrn_measured_fraction_theta_max 0.981
_diffrn_measurement_device_type 'Bruker P4'
_diffrn_measurement_method '2\q/\w scans'
_diffrn_radiation_monochromator graphite
_diffrn_radiation_type MoK\a
_diffrn_radiation_wavelength 0.71073
_diffrn_reflns_av_R_equivalents 0.0479
_diffrn_reflns_av_sigmaI/netI 0.0397
_diffrn_reflns_limit_h_max 10
_diffrn_reflns_limit_h_min -9
_diffrn_reflns_limit_k_max 10
_diffrn_reflns_limit_k_min -10
_diffrn_reflns_limit_l_max 12
_diffrn_reflns_limit_l_min -12
_diffrn_reflns_number 4908
_diffrn_reflns_theta_full 30.00
_diffrn_reflns_theta_max 30.00
_diffrn_reflns_theta_min 2.54
_diffrn_standards_decay_% 1
_diffrn_standards_interval_count 97
_diffrn_standards_number 3
_exptl_absorpt_coefficient_mu 6.039
_exptl_absorpt_correction_T_max 0.381
_exptl_absorpt_correction_T_min 0.254
_exptl_absorpt_correction_type \y-scan
_exptl_absorpt_process_details 'XSCAnS 2.21 (Siemens, 1996)'
_exptl_crystal_colour Colorless
_exptl_crystal_density_diffrn 1.766
_exptl_crystal_density_method 'not measured'
_exptl_crystal_description prism
_exptl_crystal_F_000 230
_exptl_crystal_size_max 0.60
_exptl_crystal_size_mid 0.24
_exptl_crystal_size_min 0.16
_refine_diff_density_max 0.527
_refine_diff_density_min -0.772
_refine_ls_abs_structure_details 'Flack (1983); 2436 Friedel pairs'
_refine_ls_abs_structure_Flack -0.016(13)
_refine_ls_extinction_coef 0.0083(17)
_refine_ls_extinction_expression 'Fc^*^ = kFc[1+0.001xFc^2^\l^3^/sin(2\q)]^-1/4^'
_refine_ls_extinction_method SHELXL97
_refine_ls_goodness_of_fit_ref 1.040
_refine_ls_hydrogen_treatment constr
_refine_ls_matrix_type full
_refine_ls_number_parameters 182
_refine_ls_number_reflns 4908
_refine_ls_number_restraints 3
_refine_ls_restrained_S_all 1.040
_refine_ls_R_factor_all 0.0504
_refine_ls_R_factor_gt 0.0395
_refine_ls_shift/su_max 0.000
_refine_ls_shift/su_mean 0.000
_refine_ls_structure_factor_coef Fsqd
_refine_ls_weighting_details 'calc w = 1/[\s^2^(Fo^2^)+(0.0364P)^2^+0.6283P] where P = (Fo^2^+2Fc^2^)/3'
_refine_ls_weighting_scheme calc
_refine_ls_wR_factor_gt 0.0908
_refine_ls_wR_factor_ref 0.0969
_reflns_number_gt 4244
_reflns_number_total 4908
_reflns_threshold_expression I>2\s(I)
_cod_data_source_file gd1241.cif
_cod_data_source_block I
_cod_depositor_comments
;
The following automatic conversions were performed:
'_symmetry_cell_setting' value 'Triclinic' changed to 'triclinic'
according to '/home/saulius/struct/CIF-dictionaries/cif_core.dic'
dictionary named 'cif_core.dic' version 2.4.1 from 2010-06-29.

Automatic conversion script
Id: cif_fix_enum 1527 2010-12-29 10:47:43Z saulius 

The following automatic conversions were performed:

'_symmetry_cell_setting' value 'Triclinic' changed to 'triclinic'
according to /home/saulius/struct/CIF-dictionaries/cif_core.dic
dictionary named 'cif_core.dic' version 2.4.1 from 2010-06-29.

Automatic conversion script
Id: cif_fix_values 1715 2011-07-08 13:25:40Z adriana 
;
_cod_database_code 2013162
_cod_database_fobs_code 2013162

loop_
_symmetry_equiv_pos_as_xyz
'x, y, z'

loop_
_atom_site_label
_atom_site_fract_x
_atom_site_fract_y
_atom_site_fract_z
_atom_site_U_iso_or_equiv
_atom_site_adp_type
_atom_site_calc_flag
_atom_site_refinement_flags
_atom_site_occupancy
_atom_site_disorder_assembly
_atom_site_disorder_group
_atom_site_type_symbol
Zn1 0.64020(6) 0.60790(6) 0.13464(5) 0.03135(13) Uani d . 1 . . Zn
Br1 0.94293(9) 0.90078(8) 0.19208(8) 0.05669(18) Uani d . 1 . . Br
Br2 0.31099(9) 0.57007(9) -0.07858(7) 0.05857(18) Uani d . 1 . . Br
N1 0.7406(6) 0.3888(5) 0.1528(5) 0.0310(7) Uani d . 1 . . N
C2 0.7964(10) 0.3414(8) 0.0173(7) 0.0465(12) Uani d . 1 . . C
H2A 0.8568 0.2488 0.0362 0.056 Uiso calc R 1 . . H
H2B 0.9056 0.4589 0.0204 0.056 Uiso calc R 1 . . H
C3 0.6019(11) 0.2570(9) -0.1510(7) 0.0509(13) Uani d . 1 . . C
H3A 0.6430 0.2234 -0.2352 0.061 Uiso calc R 1 . . H
H3B 0.5501 0.3544 -0.1742 0.061 Uiso calc R 1 . . H
C4 0.4189(11) 0.0749(9) -0.1623(7) 0.0585(16) Uani d . 1 . . C
H4A 0.2899 0.0351 -0.2671 0.070 Uiso calc R 1 . . H
H4B 0.4605 -0.0310 -0.1595 0.070 Uiso calc R 1 . . H
C5 0.3705(8) 0.1160(7) -0.0182(6) 0.0412(11) Uani d . 1 . . C
H5A 0.2676 -0.0045 -0.0193 0.049 Uiso calc R 1 . . H
H5B 0.3050 0.2053 -0.0322 0.049 Uiso calc R 1 . . H
C6 0.5745(7) 0.2039(6) 0.1488(6) 0.0330(9) Uani d . 1 . . C
H6A 0.6362 0.1103 0.1578 0.040 Uiso calc R 1 . . H
C7 0.5350(8) 0.2371(7) 0.3007(6) 0.0350(9) Uani d . 1 . . C
H7A 0.4297 0.1122 0.2937 0.042 Uiso calc R 1 . . H
C8 0.9051(7) 0.4956(7) 0.4687(6) 0.0366(10) Uani d . 1 . . C
H8A 1.0435 0.5350 0.5675 0.044 Uiso calc R 1 . . H
N9 0.6050(6) 0.5912(5) 0.3492(4) 0.0282(7) Uani d . 1 . . N
C10 0.5210(8) 0.7348(7) 0.3770(6) 0.0387(10) Uani d . 1 . . C
H10A 0.3732 0.6851 0.2901 0.046 Uiso calc R 1 . . H
H10B 0.6058 0.8552 0.3649 0.046 Uiso calc R 1 . . H
C11 0.5246(10) 0.7812(9) 0.5452(7) 0.0511(13) Uani d . 1 . . C
H11A 0.4759 0.8814 0.5544 0.061 Uiso calc R 1 . . H
H11B 0.4263 0.6655 0.5538 0.061 Uiso calc R 1 . . H
C12 0.7514(11) 0.8511(10) 0.6861(7) 0.0550(15) Uani d . 1 . . C
H12A 0.7504 0.8720 0.7926 0.066 Uiso calc R 1 . . H
H12B 0.8478 0.9734 0.6845 0.066 Uiso calc R 1 . . H
C13 0.8302(9) 0.6960(9) 0.6631(6) 0.0452(13) Uani d . 1 . . C
H13A 0.7398 0.5777 0.6743 0.054 Uiso calc R 1 . . H
H13B 0.9771 0.7416 0.7504 0.054 Uiso calc R 1 . . H
C14 0.8245(7) 0.6492(6) 0.4918(5) 0.0315(8) Uani d . 1 . . C
H14A 0.9245 0.7695 0.4878 0.038 Uiso calc R 1 . . H
C15 0.9415(7) 0.4698(7) 0.3149(6) 0.0374(10) Uani d . 1 . . C
H15A 1.0399 0.5955 0.3198 0.045 Uiso calc R 1 . . H
H15B 1.0109 0.3840 0.3192 0.045 Uiso calc R 1 . . H
C16 0.4477(7) 0.3884(6) 0.3169(5) 0.0322(9) Uani d . 1 . . C
H16A 0.3164 0.3525 0.2149 0.039 Uiso calc R 1 . . H
H16B 0.4104 0.3852 0.4074 0.039 Uiso calc R 1 . . H
C17 0.7462(9) 0.2974(7) 0.4580(6) 0.0408(10) Uani d . 1 . . C
H17A 0.8019 0.2021 0.4514 0.049 Uiso calc R 1 . . H
H17B 0.7233 0.3076 0.5555 0.049 Uiso calc R 1 . . H

loop_
_atom_site_aniso_label
_atom_site_aniso_U_11
_atom_site_aniso_U_22
_atom_site_aniso_U_33
_atom_site_aniso_U_12
_atom_site_aniso_U_13
_atom_site_aniso_U_23
Zn1 0.0304(3) 0.0336(3) 0.0299(2) 0.0126(2) 0.0142(2) 0.0132(2)
Br1 0.0473(3) 0.0442(3) 0.0787(4) 0.0112(2) 0.0343(3) 0.0297(3)
Br2 0.0509(3) 0.0706(4) 0.0441(3) 0.0325(3) 0.0055(2) 0.0242(3)
N1 0.0305(17) 0.0320(18) 0.0334(18) 0.0116(15) 0.0196(15) 0.0106(15)
C2 0.057(3) 0.048(3) 0.056(3) 0.027(3) 0.043(3) 0.020(2)
C3 0.069(4) 0.051(3) 0.043(3) 0.021(3) 0.040(3) 0.014(2)
C4 0.070(4) 0.049(3) 0.042(3) 0.009(3) 0.032(3) 0.000(2)
C5 0.039(2) 0.034(2) 0.032(2) 0.0028(19) 0.0141(19) 0.0004(18)
C6 0.037(2) 0.028(2) 0.041(2) 0.0143(17) 0.0235(19) 0.0094(17)
C7 0.037(2) 0.033(2) 0.036(2) 0.0103(18) 0.0216(19) 0.0135(18)
C8 0.030(2) 0.045(3) 0.031(2) 0.018(2) 0.0086(17) 0.0164(19)
N9 0.0254(16) 0.0323(18) 0.0232(15) 0.0118(14) 0.0092(13) 0.0071(13)
C10 0.035(2) 0.040(3) 0.037(2) 0.018(2) 0.0152(19) 0.0048(19)
C11 0.054(3) 0.058(3) 0.044(3) 0.026(3) 0.027(3) 0.005(2)
C12 0.062(4) 0.056(4) 0.033(2) 0.021(3) 0.018(2) -0.001(2)
C13 0.040(3) 0.052(3) 0.025(2) 0.011(2) 0.0095(19) 0.003(2)
C14 0.0234(18) 0.034(2) 0.0262(18) 0.0062(16) 0.0075(15) 0.0075(16)
C15 0.027(2) 0.044(3) 0.044(2) 0.0180(19) 0.0156(18) 0.016(2)
C16 0.0245(19) 0.036(2) 0.030(2) 0.0067(17) 0.0148(16) 0.0072(17)
C17 0.049(3) 0.040(2) 0.039(2) 0.021(2) 0.021(2) 0.022(2)

loop_
_atom_type_symbol
_atom_type_description
_atom_type_scat_dispersion_real
_atom_type_scat_dispersion_imag
_atom_type_scat_source
C C 0.0033 0.0016 'International Tables Vol C Tables 4.2.6.8 and 6.1.1.4'
H H 0.0000 0.0000 'International Tables Vol C Tables 4.2.6.8 and 6.1.1.4'
N N 0.0061 0.0033 'International Tables Vol C Tables 4.2.6.8 and 6.1.1.4'
Zn Zn 0.2839 1.4301 'International Tables Vol C Tables 4.2.6.8 and 6.1.1.4'
Br Br -0.2901 2.4595 'International Tables Vol C Tables 4.2.6.8 and 6.1.1.4'

loop_
_geom_angle_atom_site_label_1
_geom_angle_atom_site_label_2
_geom_angle_atom_site_label_3
_geom_angle
_geom_angle_publ_flag
N1 Zn1 N9 88.66(14) n
N1 Zn1 Br2 124.28(11) n
N9 Zn1 Br2 108.51(10) n
N1 Zn1 Br1 107.81(10) n
N9 Zn1 Br1 110.88(10) n
Br2 Zn1 Br1 113.69(3) n
C15 N1 C2 108.0(4) n
C15 N1 C6 110.0(3) n
C2 N1 C6 108.7(4) n
C15 N1 Zn1 105.6(3) n
C2 N1 Zn1 111.5(3) n
C6 N1 Zn1 112.9(3) n
N1 C2 C3 111.5(5) n
N1 C2 H2A 109.3 n
C3 C2 H2A 109.3 n
N1 C2 H2B 109.3 n
C3 C2 H2B 109.3 n
H2A C2 H2B 108.0 n
C2 C3 C4 112.1(5) n
C2 C3 H3A 109.2 n
C4 C3 H3A 109.2 n
C2 C3 H3B 109.2 n
C4 C3 H3B 109.2 n
H3A C3 H3B 107.9 n
C5 C4 C3 110.5(4) n
C5 C4 H4A 109.6 n
C3 C4 H4A 109.6 n
C5 C4 H4B 109.6 n
C3 C4 H4B 109.6 n
H4A C4 H4B 108.1 n
C4 C5 C6 111.5(5) n
C4 C5 H5A 109.3 n
C6 C5 H5A 109.3 n
C4 C5 H5B 109.3 n
C6 C5 H5B 109.3 n
H5A C5 H5B 108.0 n
N1 C6 C5 110.7(4) n
N1 C6 C7 111.1(3) n
C5 C6 C7 114.2(4) n
N1 C6 H6A 106.8 n
C5 C6 H6A 106.8 n
C7 C6 H6A 106.8 n
C17 C7 C6 108.4(4) n
C17 C7 C16 109.1(4) n
C6 C7 C16 115.8(4) n
C17 C7 H7A 107.7 n
C6 C7 H7A 107.7 n
C16 C7 H7A 107.7 n
C17 C8 C14 110.3(4) n
C17 C8 C15 108.3(4) n
C14 C8 C15 114.7(4) n
C17 C8 H8A 107.8 n
C14 C8 H8A 107.8 n
C15 C8 H8A 107.8 n
C10 N9 C16 111.5(3) n
C10 N9 C14 110.6(3) n
C16 N9 C14 112.5(3) n
C10 N9 Zn1 105.3(3) n
C16 N9 Zn1 108.5(2) n
C14 N9 Zn1 108.1(2) n
N9 C10 C11 115.6(4) n
N9 C10 H10A 108.4 n
C11 C10 H10A 108.4 n
N9 C10 H10B 108.4 n
C11 C10 H10B 108.4 n
H10A C10 H10B 107.5 n
C12 C11 C10 110.5(5) n
C12 C11 H11A 109.5 n
C10 C11 H11A 109.5 n
C12 C11 H11B 109.5 n
C10 C11 H11B 109.5 n
H11A C11 H11B 108.1 n
C11 C12 C13 108.7(5) n
C11 C12 H12A 110.0 n
C13 C12 H12A 110.0 n
C11 C12 H12B 110.0 n
C13 C12 H12B 110.0 n
H12A C12 H12B 108.3 n
C12 C13 C14 112.2(4) n
C12 C13 H13A 109.2 n
C14 C13 H13A 109.2 n
C12 C13 H13B 109.2 n
C14 C13 H13B 109.2 n
H13A C13 H13B 107.9 n
N9 C14 C8 110.7(3) n
N9 C14 C13 112.5(4) n
C8 C14 C13 112.5(4) n
N9 C14 H14A 106.9 n
C8 C14 H14A 106.9 n
C13 C14 H14A 106.9 n
N1 C15 C8 114.4(4) n
N1 C15 H15A 108.7 n
C8 C15 H15A 108.7 n
N1 C15 H15B 108.7 n
C8 C15 H15B 108.7 n
H15A C15 H15B 107.6 n
N9 C16 C7 113.3(3) n
N9 C16 H16A 108.9 n
C7 C16 H16A 108.9 n
N9 C16 H16B 108.9 n
C7 C16 H16B 108.9 n
H16A C16 H16B 107.7 n
C7 C17 C8 106.6(4) n
C7 C17 H17A 110.4 n
C8 C17 H17A 110.4 n
C7 C17 H17B 110.4 n
C8 C17 H17B 110.4 n
H17A C17 H17B 108.6 n

loop_
_geom_bond_atom_site_label_1
_geom_bond_atom_site_label_2
_geom_bond_site_symmetry_2
_geom_bond_distance
_geom_bond_publ_flag
Zn1 N1 . 2.077(4) n
Zn1 N9 . 2.092(3) n
Zn1 Br2 . 2.3590(7) n
Zn1 Br1 . 2.3784(7) n
N1 C15 . 1.488(6) n
N1 C2 . 1.494(6) n
N1 C6 . 1.508(6) n
C2 C3 . 1.498(9) n
C2 H2A . 0.9700 n
C2 H2B . 0.9700 n
C3 C4 . 1.533(8) n
C3 H3A . 0.9700 n
C3 H3B . 0.9700 n
C4 C5 . 1.520(7) n
C4 H4A . 0.9700 n
C4 H4B . 0.9700 n
C5 C6 . 1.521(7) n
C5 H5A . 0.9700 n
C5 H5B . 0.9700 n
C6 C7 . 1.537(6) n
C6 H6A . 0.9800 n
C7 C17 . 1.525(7) n
C7 C16 . 1.541(7) n
C7 H7A . 0.9800 n
C8 C17 . 1.531(7) n
C8 C14 . 1.532(7) n
C8 C15 . 1.534(7) n
C8 H8A . 0.9800 n
N9 C10 . 1.492(6) n
N9 C16 . 1.492(6) n
N9 C14 . 1.504(5) n
C10 C11 . 1.521(7) n
C10 H10A . 0.9700 n
C10 H10B . 0.9700 n
C11 C12 . 1.518(9) n
C11 H11A . 0.9700 n
C11 H11B . 0.9700 n
C12 C13 . 1.532(9) n
C12 H12A . 0.9700 n
C12 H12B . 0.9700 n
C13 C14 . 1.542(6) n
C13 H13A . 0.9700 n
C13 H13B . 0.9700 n
C14 H14A . 0.9800 n
C15 H15A . 0.9700 n
C15 H15B . 0.9700 n
C16 H16A . 0.9700 n
C16 H16B . 0.9700 n
C17 H17A . 0.9700 n
C17 H17B . 0.9700 n

loop_
_geom_contact_atom_site_label_1
_geom_contact_atom_site_label_2
_geom_contact_distance
_geom_contact_site_symmetry_2
_geom_contact_publ_flag
Br2 H8A 2.986 1_454 y
H3A H17B 2.319 1_554 y
H5A H13B 2.317 1_444 y
H10B H17A 2.390 1_565 y

loop_
_geom_torsion_atom_site_label_1
_geom_torsion_atom_site_label_2
_geom_torsion_atom_site_label_3
_geom_torsion_atom_site_label_4
_geom_torsion
_geom_torsion_publ_flag
N9 Zn1 N1 C15 -61.8(3) n
Br2 Zn1 N1 C15 -173.4(2) n
Br1 Zn1 N1 C15 49.7(3) n
N9 Zn1 N1 C2 -178.8(3) n
Br2 Zn1 N1 C2 69.6(4) n
Br1 Zn1 N1 C2 -67.3(3) n
N9 Zn1 N1 C6 58.4(3) n
Br2 Zn1 N1 C6 -53.2(3) n
Br1 Zn1 N1 C6 170.0(2) n
C15 N1 C2 C3 179.5(4) n
C6 N1 C2 C3 60.2(6) n
Zn1 N1 C2 C3 -64.9(5) n
N1 C2 C3 C4 -56.7(7) n
C2 C3 C4 C5 51.6(7) n
C3 C4 C5 C6 -51.9(7) n
C15 N1 C6 C5 -178.4(4) n
C2 N1 C6 C5 -60.3(5) n
Zn1 N1 C6 C5 64.0(4) n
C15 N1 C6 C7 53.7(5) n
C2 N1 C6 C7 171.7(4) n
Zn1 N1 C6 C7 -64.0(4) n
C4 C5 C6 N1 57.4(5) n
C4 C5 C6 C7 -176.3(4) n
N1 C6 C7 C17 -62.0(5) n
C5 C6 C7 C17 172.0(4) n
N1 C6 C7 C16 61.0(5) n
C5 C6 C7 C16 -65.0(5) n
N1 Zn1 N9 C10 -178.1(3) n
Br2 Zn1 N9 C10 -52.2(3) n
Br1 Zn1 N9 C10 73.3(3) n
N1 Zn1 N9 C16 -58.6(3) n
Br2 Zn1 N9 C16 67.3(3) n
Br1 Zn1 N9 C16 -167.2(2) n
N1 Zn1 N9 C14 63.6(3) n
Br2 Zn1 N9 C14 -170.5(2) n
Br1 Zn1 N9 C14 -44.9(3) n
C16 N9 C10 C11 74.6(5) n
C14 N9 C10 C11 -51.5(5) n
Zn1 N9 C10 C11 -168.0(4) n
N9 C10 C11 C12 55.6(7) n
C10 C11 C12 C13 -55.8(7) n
C11 C12 C13 C14 56.8(6) n
C10 N9 C14 C8 176.6(4) n
C16 N9 C14 C8 51.1(4) n
Zn1 N9 C14 C8 -68.7(4) n
C10 N9 C14 C13 49.7(5) n
C16 N9 C14 C13 -75.7(5) n
Zn1 N9 C14 C13 164.5(3) n
C17 C8 C14 N9 -58.9(5) n
C15 C8 C14 N9 63.6(5) n
C17 C8 C14 C13 67.9(5) n
C15 C8 C14 C13 -169.6(4) n
C12 C13 C14 N9 -54.7(5) n
C12 C13 C14 C8 179.5(4) n
C2 N1 C15 C8 -170.7(4) n
C6 N1 C15 C8 -52.2(5) n
Zn1 N1 C15 C8 69.9(4) n
C17 C8 C15 N1 57.3(5) n
C14 C8 C15 N1 -66.3(5) n
C10 N9 C16 C7 -175.6(4) n
C14 N9 C16 C7 -50.7(5) n
Zn1 N9 C16 C7 68.9(4) n
C17 C7 C16 N9 56.4(5) n
C6 C7 C16 N9 -66.2(5) n
C6 C7 C17 C8 65.4(5) n
C16 C7 C17 C8 -61.6(5) n
C14 C8 C17 C7 64.2(5) n
C15 C8 C17 C7 -62.0(5) n
